data_7720893
loop_
_publ_author_name
'Dong, Zheting'
'Chang, Ai'
'Luo, Chun-Ru'
'Sun, Xiaohan'
'Xu, Yuangang'
'Wang, Pengcheng'
'Lu, Guo-Ping'

_publ_section_title
;
 Hypergolic metal-organic frameworks and metal coordination complexes
 constructed by dicyandiamide and imidazole derivatives.
;
_journal_issue 17
_journal_name_full 'Dalton transactions (Cambridge, England : 2003)'
_journal_page_first 6976
_journal_page_last 6985
_journal_paper_doi 10.1039/d6dt00163g
_journal_volume 55
_journal_year 2026
_chemical_formula_sum 'C14 H12 Co N10'
_chemical_formula_weight 379.270
_space_group_IT_number 64
_space_group_name_Hall '-C 2ac 2'
_space_group_name_H-M_alt 'C m c e'
_symmetry_cell_setting orthorhombic
_symmetry_Int_Tables_number 64
_symmetry_space_group_name_Hall '-C 2ac 2'
_symmetry_space_group_name_H-M 'C m c e'
_audit_creation_date 2026-04-02
_audit_creation_method
;
Olex2 1.5

(compiled 2026.03.20 svn.r2bc28608 for OlexSys, GUI svn.r7530)


;
_audit_update_record 2026-04-02
_cell_angle_alpha 90.000
_cell_angle_beta 90.000
_cell_angle_gamma 90.000
_cell_formula_units_Z 4
_cell_length_a 7.2861(3)
_cell_length_b 16.7265(12)
_cell_length_c 14.2501(8)
_cell_volume 1736.67(17)
_refine_ls_R_factor_all 0.032
_cod_data_source_file d6dt00163g2.cif
_cod_data_source_block hmof-3
_cod_depositor_comments 'Adding full bibliography for 7720890--7720903.cif.'
_cod_original_cell_volume 1736.7(2)
_cod_original_sg_symbol_Hall -C_2bc_2
_cod_original_sg_symbol_H-M 'C m c a'
_cod_database_code 7720893

loop_
_symmetry_equiv_pos_site_id
_symmetry_equiv_pos_as_xyz
1 x,y,z
2 -x,1/2-y,1/2+z
3 x,-y,-z
4 -x,1/2+y,1/2-z
5 -x,-y,-z
6 x,1/2+y,1/2-z
7 -x,y,z
8 x,1/2-y,1/2+z
9 1/2+x,1/2+y,z
10 1/2-x,1-y,1/2+z
11 1/2+x,1/2-y,-z
12 1/2-x,1+y,1/2-z
13 1/2-x,1/2-y,-z
14 1/2+x,1+y,1/2-z
15 1/2-x,1/2+y,z
16 1/2+x,1-y,1/2+z

loop_
_atom_site_aniso_label
_atom_site_aniso_U_11
_atom_site_aniso_U_22
_atom_site_aniso_U_33
_atom_site_aniso_U_12
_atom_site_aniso_U_13
_atom_site_aniso_U_23
Co1 0.0243(2) 0.0388(2) 0.0373(2) 0.00000 0.00000 0.00180(16)
N1 0.0521(11) 0.0388(9) 0.0388(10) 0.00000 0.00000 0.0022(8)
N2 0.042(1) 0.0425(10) 0.0398(10) 0.00000 0.00000 0.0016(8)
N3 0.0334(7) 0.0484(8) 0.0531(8) -0.0027(6) 0.0009(6) 0.0062(6)
N4 0.0308(9) 0.0519(12) 0.0578(12) 0.00000 0.00000 0.0238(10)
C1 0.112(3) 0.0482(16) 0.0571(17) 0.00000 0.00000 -0.0062(13)
C2 0.0638(16) 0.0390(12) 0.0521(14) 0.00000 0.00000 -0.0003(11)
C3 0.102(2) 0.0455(14) 0.0372(12) 0.00000 0.00000 0.0065(11)
C4 0.098(2) 0.0383(13) 0.0437(14) 0.00000 0.00000 0.0058(10)
C5 0.0442(12) 0.0443(12) 0.0384(11) 0.00000 0.00000 0.0054(9)
C6 0.0325(7) 0.0355(7) 0.0368(7) 0.0027(6) -0.0030(6) 0.0052(6)

loop_
_atom_site_label
_atom_site_type_symbol
_atom_site_fract_x
_atom_site_fract_y
_atom_site_fract_z
_atom_site_occupancy
_atom_site_symmetry_multiplicity
_atom_site_Wyckoff_symbol
_atom_site_attached_hydrogens
_atom_site_calc_flag
_atom_site_thermal_displace_type
_atom_site_U_iso_or_equiv
_atom_site_disorder_assembly
_atom_site_disorder_group
Co1 Co 0.0000 0.5000 0.5000 1.000 4 a ? d Uani 0.03347(15) ? ?
N1 N 0.0000 0.3529(1) 0.2562(1) 1.000 8 f ? d Uani 0.0432(4) ? ?
N2 N 0.0000 0.4444(1) 0.3675(1) 1.000 8 f ? d Uani 0.0415(4) ? ?
N3 N 0.2076(2) 0.5800(1) 0.4517(1) 1.000 16 g ? d Uani 0.0450(3) ? ?
N4 N 0.5000 0.6357(1) 0.3973(2) 1.000 8 f ? d Uani 0.0469(5) ? ?
C1 C 0.0000 0.2617(2) 0.1262(2) 1.000 8 f ? d Uani 0.0725(9) ? ?
H1A H 0.0000 0.3044 0.0833 1.000 8 f ? calc Uiso 0.08700 ? ?
H1B H 0.0000 0.2087 0.1043 1.000 8 f ? calc Uiso 0.08700 A -1
C2 C 0.0000 0.2758(2) 0.2149(2) 1.000 8 f ? d Uani 0.0516(6) A -1
H2 H 0.0000 0.2316 0.2555 1.000 8 f ? calc Uiso 0.06200 A -1
C3 C 0.0000 0.4261(2) 0.2127(2) 1.000 8 f ? d Uani 0.0617(8) A -1
H3 H 0.0000 0.4358 0.1477 1.000 8 f ? calc Uiso 0.07400 A -1
C4 C 0.0000 0.4809(2) 0.2812(2) 1.000 8 f ? d Uani 0.0602(8) ? ?
H4 H 0.0000 0.5365 0.2716 1.000 8 f ? calc Uiso 0.07200 ? ?
C5 C 0.0000 0.3677(1) 0.3496(2) 1.000 8 f ? d Uani 0.0423(5) ? ?
H5 H 0.0000 0.3277 0.3959 1.000 8 f ? calc Uiso 0.05100 ? ?
C6 C 0.3472(2) 0.6041(1) 0.4276(1) 1.000 16 g ? d Uani 0.0349(3) ? ?

loop_
_atom_type_symbol
_atom_type_oxidation_number
_atom_type_radius_bond
Mn ? ?
N ? ?
C ? ?
H ? ?
Cu ? ?
N ? ?
C ? ?
Fe ? ?
N ? ?
C ? ?
H ? ?
Co ? ?
N ? ?
C ? ?
H ? ?

loop_
_geom_angle_atom_site_label_1
_geom_angle_atom_site_label_2
_geom_angle_atom_site_label_3
_geom_angle_site_symmetry_1
_geom_angle_site_symmetry_2
_geom_angle_site_symmetry_3
_geom_angle
_geom_angle_publ_flag
N2 Co1 N2 5_566 . . 180.00 no
N2 Co1 N3 . . 3_566 90.70(5) no
N2 Co1 N3 5_566 . 7 90.70(5) no
N2 Co1 N3 . . 7 89.30(5) no
N2 Co1 N3 . . 5_566 90.70(5) no
N2 Co1 N3 5_566 . . 90.70(5) no
N2 Co1 N3 5_566 . 3_566 89.30(5) no
N2 Co1 N3 5_566 . 5_566 89.30(5) no
N2 Co1 N3 . . . 89.30(5) no
N3 Co1 N3 5_566 . 3_566 90.28(7) no
N3 Co1 N3 7 . 3_566 180.00 no
N3 Co1 N3 5_566 . . 180.00 no
N3 Co1 N3 7 . . 90.28(7) no
N3 Co1 N3 5_566 . 7 89.72(7) no
N3 Co1 N3 3_566 . . 89.72(7) no
C3 N1 C2 . . . 128.5(2) no
C5 N1 C2 . . . 125.1(2) no
C5 N1 C3 . . . 106.4(2) no
C4 N2 Co1 . . . 127.36(16) no
C5 N2 Co1 . . . 127.47(16) no
C5 N2 C4 . . . 105.2(2) no
C6 N3 Co1 . . . 161.08(13) no
C6 N4 C6 7_655 . . 117.01(18) no
H1A C1 H1B . . . 120.00 no
C2 C1 H1A . . . 120.00 no
C2 C1 H1B . . . 120.00 no
N1 C2 H2 . . . 117.40 no
C1 C2 N1 . . . 125.2(3) no
C1 C2 H2 . . . 117.40 no
N1 C3 H3 . . . 126.80 no
C4 C3 N1 . . . 106.3(2) no
C4 C3 H3 . . . 126.80 no
N2 C4 H4 . . . 124.80 no
C3 C4 N2 . . . 110.4(2) no
C3 C4 H4 . . . 124.80 no
N1 C5 H5 . . . 124.10 no
N2 C5 N1 . . . 111.8(2) no
N2 C5 H5 . . . 124.10 no
N3 C6 N4 . . . 175.99(16) no

loop_
_geom_bond_atom_site_label_1
_geom_bond_atom_site_label_2
_geom_bond_site_symmetry_1
_geom_bond_site_symmetry_2
_geom_bond_distance
_geom_bond_publ_flag
Co1 N2 . 5_566 2.1048(19) no
Co1 N2 . . 2.1048(19) no
Co1 N3 . 3_566 2.1336(13) no
Co1 N3 . 7 2.1336(13) no
Co1 N3 . . 2.1337(13) no
Co1 N3 . 5_566 2.1336(13) no
N1 C2 . . 1.417(3) no
N1 C3 . . 1.373(3) no
N1 C5 . . 1.353(3) no
N2 C4 . . 1.373(3) no
N2 C5 . . 1.309(3) no
N3 C6 . . 1.147(2) no
N4 C6 . . 1.3058(17) no
N4 C6 . 7_655 1.3058(17) no
C1 H1A . . 0.9400 no
C1 H1B . . 0.9400 no
C1 C2 . . 1.285(4) no
C2 H2 . . 0.9400 no
C3 H3 . . 0.9400 no
C3 C4 . . 1.340(4) no
C4 H4 . . 0.9400 no
C5 H5 . . 0.9400 no

loop_
_geom_torsion_atom_site_label_1
_geom_torsion_atom_site_label_2
_geom_torsion_atom_site_label_3
_geom_torsion_atom_site_label_4
_geom_torsion_site_symmetry_1
_geom_torsion_site_symmetry_2
_geom_torsion_site_symmetry_3
_geom_torsion_site_symmetry_4
_geom_torsion
_geom_torsion_publ_flag
Co1 N2 C4 C3 . . . . 180.0() no
Co1 N2 C5 N1 . . . . 180.0() no
N1 C3 C4 N2 . . . . 0.0() no
C2 N1 C3 C4 . . . . 180.0() no
C2 N1 C5 N2 . . . . 180.0() no
C3 N1 C2 C1 . . . . 0.0() no
C3 N1 C5 N2 . . . . 0.0() no
C4 N2 C5 N1 . . . . 0.0() no
C5 N1 C2 C1 . . . . 180.0() no
C5 N1 C3 C4 . . . . 0.0() no
C5 N2 C4 C3 . . . . 0.0() no
